data_7238677
loop_
_publ_author_name
'Fan, Mei'
'Yang, Qiaokun'
'Tong, Hongbo'
'Yuan, Shifang'
'Jia, Bin'
'Guo, Donglong'
'Zhou, Meisu'
'Liu, Diansheng'

_publ_section_title
;
 Synthesis and structural study of an unsymmetrical aliphatic
 benzamidinato ligand and its use in the formation of selected Cu(i),
 Mg(ii) and Zr(iv) complexes
;
_journal_issue 16
_journal_name_full 'RSC Advances'
_journal_page_first 6599
_journal_paper_doi 10.1039/c2ra20709e
_journal_volume 2
_journal_year 2012
_chemical_formula_sum 'C44 H74 Li2 N4 O3 Si2'
_chemical_formula_weight 777.13
_space_group_IT_number 33
_space_group_name_Hall 'P 2c -2n'
_space_group_name_H-M_alt 'P n a 21'
_symmetry_cell_setting orthorhombic
_symmetry_space_group_name_H-M 'P n a 21'
_atom_sites_solution_hydrogens geom
_atom_sites_solution_primary direct
_atom_sites_solution_secondary difmap
_audit_creation_method SHELXL-97
_cell_angle_alpha 90.00
_cell_angle_beta 90.00
_cell_angle_gamma 90.00
_cell_formula_units_Z 4
_cell_length_a 32.031(19)
_cell_length_b 9.999(6)
_cell_length_c 15.155(9)
_cell_measurement_reflns_used 3349
_cell_measurement_temperature 238(2)
_cell_measurement_theta_max 28.413
_cell_measurement_theta_min 2.444
_cell_volume 4854(5)
_computing_cell_refinement SAINT
_computing_data_collection SMART
_computing_data_reduction SAINT
_computing_molecular_graphics SHELXTL
_computing_publication_material SHELXTL
_computing_structure_refinement 'SHELXL-97 (Sheldrick, 1997)'
_computing_structure_solution 'SHELXS-97 (Sheldrick, 1990)'
_diffrn_ambient_temperature 238(2)
_diffrn_measured_fraction_theta_full 0.983
_diffrn_measured_fraction_theta_max 0.983
_diffrn_measurement_device_type 'ccd area scan'
_diffrn_measurement_method \w
_diffrn_radiation_monochromator graphite
_diffrn_radiation_source 'fine-focus sealed tube'
_diffrn_radiation_type MoK\a
_diffrn_radiation_wavelength 0.71073
_diffrn_reflns_av_R_equivalents 0.1433
_diffrn_reflns_av_sigmaI/netI 0.1695
_diffrn_reflns_limit_h_max 38
_diffrn_reflns_limit_h_min -37
_diffrn_reflns_limit_k_max 11
_diffrn_reflns_limit_k_min -11
_diffrn_reflns_limit_l_max 12
_diffrn_reflns_limit_l_min -18
_diffrn_reflns_number 24229
_diffrn_reflns_theta_full 25.00
_diffrn_reflns_theta_max 25.00
_diffrn_reflns_theta_min 1.27
_exptl_absorpt_coefficient_mu 0.111
_exptl_absorpt_correction_T_max 0.9780
_exptl_absorpt_correction_T_min 0.9673
_exptl_absorpt_correction_type multi-scan
_exptl_absorpt_process_details sadabs
_exptl_crystal_colour colorless
_exptl_crystal_density_diffrn 1.063
_exptl_crystal_density_method 'not measured'
_exptl_crystal_description block
_exptl_crystal_F_000 1696
_exptl_crystal_size_max 0.30
_exptl_crystal_size_mid 0.20
_exptl_crystal_size_min 0.20
_refine_diff_density_max 0.268
_refine_diff_density_min -0.407
_refine_diff_density_rms 0.060
_refine_ls_abs_structure_details 'Flack H D (1983), Acta Cryst. A39, 876-881'
_refine_ls_abs_structure_Flack 0.5(3)
_refine_ls_extinction_method none
_refine_ls_goodness_of_fit_ref 1.015
_refine_ls_hydrogen_treatment constr
_refine_ls_matrix_type full
_refine_ls_number_parameters 498
_refine_ls_number_reflns 7313
_refine_ls_number_restraints 44
_refine_ls_restrained_S_all 1.026
_refine_ls_R_factor_all 0.1664
_refine_ls_R_factor_gt 0.0812
_refine_ls_shift/su_max 0.021
_refine_ls_shift/su_mean 0.001
_refine_ls_structure_factor_coef Fsqd
_refine_ls_weighting_details 'calc w=1/[\s^2^(Fo^2^)+(0.1053P)^2^+0.6000P] where P=(Fo^2^+2Fc^2^)/3'
_refine_ls_weighting_scheme calc
_refine_ls_wR_factor_gt 0.1906
_refine_ls_wR_factor_ref 0.2462
_reflns_number_gt 3780
_reflns_number_total 7313
_reflns_threshold_expression >2sigma(I)
_cod_data_source_file c2ra20709e.txt
_cod_data_source_block s588b_33
_cod_original_sg_symbol_H-M Pna2(1)
_cod_database_code 7238677

loop_
_symmetry_equiv_pos_as_xyz
'x, y, z'
'-x, -y, z+1/2'
'x+1/2, -y+1/2, z'
'-x+1/2, y+1/2, z+1/2'

loop_
_atom_site_label
_atom_site_type_symbol
_atom_site_fract_x
_atom_site_fract_y
_atom_site_fract_z
_atom_site_U_iso_or_equiv
_atom_site_adp_type
_atom_site_occupancy
_atom_site_symmetry_multiplicity
_atom_site_calc_flag
_atom_site_refinement_flags
_atom_site_disorder_assembly
_atom_site_disorder_group
Li1 Li 0.0939(3) -0.0442(11) 0.1035(7) 0.048(3) Uani 1 1 d . A 4
Li2 Li 0.1338(3) 0.1065(13) 0.0048(8) 0.058(3) Uani 1 1 d . A 4
N1 N 0.14776(16) -0.1032(5) 0.0323(3) 0.0454(14) Uani 1 1 d . A 4
N2 N 0.13710(16) -0.0068(6) -0.1034(4) 0.0464(14) Uani 1 1 d . A 4
N3 N 0.09658(16) 0.0716(6) 0.2126(4) 0.0447(13) Uani 1 1 d . A 4
N4 N 0.07925(15) 0.1669(5) 0.0788(3) 0.0415(13) Uani 1 1 d . A 4
O1 O 0.04542(13) -0.1529(5) 0.0925(4) 0.0642(14) Uani 1 1 d . A 4
O2 O 0.18057(15) 0.2244(5) 0.0165(4) 0.0772(16) Uani 1 1 d U A 4
Si1 Si 0.13454(6) 0.0113(2) -0.21540(16) 0.0498(5) Uani 1 1 d . A 4
Si2 Si 0.04971(6) 0.2584(2) 0.00609(16) 0.0484(5) Uani 1 1 d . A 4
C1 C 0.15348(19) -0.1049(7) -0.0530(4) 0.0427(16) Uani 1 1 d . A 4
C2 C 0.1803(2) -0.2079(8) -0.0982(4) 0.0535(19) Uani 1 1 d . A 4
C3 C 0.1621(3) -0.3224(8) -0.1303(6) 0.070(2) Uani 1 1 d . A 4
H3 H 0.1334 -0.3381 -0.1233 0.084 Uiso 1 1 calc R A 4
C4 C 0.1878(5) -0.4153(10) -0.1740(7) 0.111(4) Uani 1 1 d . A 4
H4 H 0.1762 -0.4951 -0.1958 0.133 Uiso 1 1 calc R A 4
C5 C 0.2294(5) -0.3912(15) -0.1852(8) 0.117(4) Uani 1 1 d . A 4
H5 H 0.2459 -0.4534 -0.2158 0.141 Uiso 1 1 calc R A 4
C6 C 0.2466(4) -0.2815(14) -0.1534(8) 0.109(4) Uani 1 1 d . A 4
H6 H 0.2753 -0.2655 -0.1613 0.130 Uiso 1 1 calc R A 4
C7 C 0.2225(2) -0.1914(10) -0.1089(6) 0.075(3) Uani 1 1 d . A 4
H7 H 0.2353 -0.1152 -0.0847 0.090 Uiso 1 1 calc R A 4
C8 C 0.17227(18) -0.1977(7) 0.0870(4) 0.0441(16) Uani 1 1 d . A 4
H8 H 0.1826 -0.2700 0.0481 0.053 Uiso 1 1 calc R A 4
C9 C 0.1461(2) -0.2606(8) 0.1582(5) 0.064(2) Uani 1 1 d . A 4
H9A H 0.1235 -0.3117 0.1306 0.076 Uiso 1 1 calc R A 4
H9B H 0.1333 -0.1895 0.1936 0.076 Uiso 1 1 calc R A 4
C10 C 0.1707(3) -0.3538(8) 0.2198(5) 0.068(2) Uani 1 1 d . A 4
H10A H 0.1527 -0.3828 0.2684 0.082 Uiso 1 1 calc R A 4
H10B H 0.1795 -0.4335 0.1870 0.082 Uiso 1 1 calc R A 4
C11 C 0.2090(3) -0.2841(9) 0.2572(6) 0.074(2) Uani 1 1 d . A 4
H11A H 0.2257 -0.3486 0.2907 0.089 Uiso 1 1 calc R A 4
H11B H 0.2002 -0.2131 0.2977 0.089 Uiso 1 1 calc R A 4
C12 C 0.2355(3) -0.2242(9) 0.1837(6) 0.079(3) Uani 1 1 d . A 4
H12A H 0.2464 -0.2962 0.1463 0.094 Uiso 1 1 calc R A 4
H12B H 0.2593 -0.1766 0.2095 0.094 Uiso 1 1 calc R A 4
C13 C 0.2099(2) -0.1274(8) 0.1272(5) 0.060(2) Uani 1 1 d . A 4
H13A H 0.2004 -0.0525 0.1637 0.072 Uiso 1 1 calc R A 4
H13B H 0.2275 -0.0913 0.0800 0.072 Uiso 1 1 calc R A 4
C14 C 0.1823(2) -0.0351(10) -0.2805(5) 0.079(3) Uani 1 1 d . A 4
H14A H 0.2070 -0.0032 -0.2501 0.118 Uiso 1 1 calc R A 4
H14B H 0.1809 0.0056 -0.3386 0.118 Uiso 1 1 calc R A 4
H14C H 0.1837 -0.1315 -0.2866 0.118 Uiso 1 1 calc R A 4
C15 C 0.1259(3) 0.1918(9) -0.2395(6) 0.079(2) Uani 1 1 d . A 4
H15A H 0.1037 0.2258 -0.2022 0.119 Uiso 1 1 calc R A 4
H15B H 0.1181 0.2025 -0.3010 0.119 Uiso 1 1 calc R A 4
H15C H 0.1514 0.2412 -0.2280 0.119 Uiso 1 1 calc R A 4
C16 C 0.0902(2) -0.0868(10) -0.2629(5) 0.077(3) Uani 1 1 d . A 4
H16A H 0.0960 -0.1816 -0.2571 0.116 Uiso 1 1 calc R A 4
H16B H 0.0870 -0.0644 -0.3248 0.116 Uiso 1 1 calc R A 4
H16C H 0.0647 -0.0652 -0.2314 0.116 Uiso 1 1 calc R A 4
C17 C 0.07944(18) 0.1711(7) 0.1676(4) 0.0396(15) Uani 1 1 d . A 4
C18 C 0.05806(19) 0.2870(7) 0.2138(4) 0.0404(16) Uani 1 1 d . A 4
C19 C 0.0191(2) 0.2718(8) 0.2541(5) 0.0543(19) Uani 1 1 d . A 4
H19 H 0.0067 0.1866 0.2560 0.065 Uiso 1 1 calc R A 4
C20 C -0.0013(2) 0.3778(9) 0.2909(5) 0.066(2) Uani 1 1 d . A 4
H20 H -0.0275 0.3648 0.3176 0.079 Uiso 1 1 calc R A 4
C21 C 0.0162(3) 0.5035(10) 0.2893(6) 0.071(2) Uani 1 1 d . A 4
H21 H 0.0016 0.5772 0.3126 0.085 Uiso 1 1 calc R A 4
C22 C 0.0547(3) 0.5195(8) 0.2533(6) 0.076(3) Uani 1 1 d . A 4
H22 H 0.0676 0.6039 0.2549 0.091 Uiso 1 1 calc R A 4
C23 C 0.0756(2) 0.4114(8) 0.2137(5) 0.0557(19) Uani 1 1 d . A 4
H23 H 0.1017 0.4249 0.1871 0.067 Uiso 1 1 calc R A 4
C24 C 0.0995(2) 0.0737(7) 0.3091(4) 0.0489(18) Uani 1 1 d . A 4
H24 H 0.0827 0.1490 0.3322 0.059 Uiso 1 1 calc R A 4
C25 C 0.0822(3) -0.0564(10) 0.3446(5) 0.077(3) Uani 1 1 d . A 4
H25A H 0.0961 -0.1312 0.3149 0.092 Uiso 1 1 calc R A 4
H25B H 0.0523 -0.0614 0.3306 0.092 Uiso 1 1 calc R A 4
C26 C 0.0879(3) -0.0712(12) 0.4455(5) 0.088(3) Uani 1 1 d . A 4
H26A H 0.0717 -0.0024 0.4762 0.105 Uiso 1 1 calc R A 4
H26B H 0.0778 -0.1590 0.4646 0.105 Uiso 1 1 calc R A 4
C27 C 0.1329(3) -0.0570(11) 0.4682(6) 0.088(3) Uani 1 1 d . A 4
H27A H 0.1487 -0.1301 0.4409 0.105 Uiso 1 1 calc R A 4
H27B H 0.1363 -0.0641 0.5323 0.105 Uiso 1 1 calc R A 4
C28 C 0.1503(3) 0.0738(13) 0.4376(6) 0.103(4) Uani 1 1 d . A 4
H28A H 0.1802 0.0778 0.4513 0.124 Uiso 1 1 calc R A 4
H28B H 0.1364 0.1470 0.4690 0.124 Uiso 1 1 calc R A 4
C29 C 0.1439(2) 0.0914(10) 0.3371(5) 0.076(3) Uani 1 1 d . A 4
H29A H 0.1533 0.1809 0.3198 0.091 Uiso 1 1 calc R A 4
H29B H 0.1613 0.0261 0.3058 0.091 Uiso 1 1 calc R A 4
C30 C 0.0339(2) 0.1401(8) -0.0832(5) 0.061(2) Uani 1 1 d . A 4
H30A H 0.0585 0.0952 -0.1062 0.092 Uiso 1 1 calc R A 4
H30B H 0.0204 0.1893 -0.1303 0.092 Uiso 1 1 calc R A 4
H30C H 0.0147 0.0742 -0.0595 0.092 Uiso 1 1 calc R A 4
C31 C 0.0823(3) 0.3969(8) -0.0425(6) 0.072(2) Uani 1 1 d . A 4
H31A H 0.0909 0.4576 0.0040 0.108 Uiso 1 1 calc R A 4
H31B H 0.0659 0.4454 -0.0859 0.108 Uiso 1 1 calc R A 4
H31C H 0.1068 0.3591 -0.0707 0.108 Uiso 1 1 calc R A 4
C32 C -0.0001(3) 0.3356(10) 0.0461(6) 0.079(3) Uani 1 1 d . A 4
H32A H -0.0168 0.2681 0.0754 0.119 Uiso 1 1 calc R A 4
H32B H -0.0155 0.3715 -0.0037 0.119 Uiso 1 1 calc R A 4
H32C H 0.0063 0.4070 0.0873 0.119 Uiso 1 1 calc R A 4
C33 C 0.0372(3) -0.2405(9) 0.0200(7) 0.082(3) Uani 1 1 d . A 4
H33A H 0.0509 -0.3269 0.0302 0.099 Uiso 1 1 calc R A 4
H33B H 0.0486 -0.2021 -0.0344 0.099 Uiso 1 1 calc R A 4
C34 C -0.0076(3) -0.2596(11) 0.0111(7) 0.095(3) Uani 1 1 d . A 4
H34A H -0.0143 -0.3526 -0.0035 0.114 Uiso 1 1 calc R A 4
H34B H -0.0192 -0.2009 -0.0346 0.114 Uiso 1 1 calc R A 4
C35 C -0.0243(3) -0.2221(11) 0.1026(6) 0.091(3) Uani 1 1 d . A 4
H35A H -0.0522 -0.1821 0.0988 0.110 Uiso 1 1 calc R A 4
H35B H -0.0254 -0.3001 0.1417 0.110 Uiso 1 1 calc R A 4
C36 C 0.0069(2) -0.1236(10) 0.1334(6) 0.078(3) Uani 1 1 d . A 4
H36A H -0.0020 -0.0329 0.1180 0.094 Uiso 1 1 calc R A 4
H36B H 0.0098 -0.1289 0.1977 0.094 Uiso 1 1 calc R A 4
C37 C 0.2162(3) 0.2262(12) -0.0368(7) 0.105(3) Uani 1 1 d U A 4
H37A H 0.2089 0.2581 -0.0960 0.126 Uiso 1 1 calc R A 4
H37B H 0.2275 0.1355 -0.0423 0.126 Uiso 1 1 calc R A 4
C38 C 0.2465(3) 0.3112(14) 0.0007(10) 0.141(3) Uani 1 1 d U A 4
H38A H 0.2721 0.2610 0.0140 0.169 Uiso 1 1 calc R A 4
H38B H 0.2534 0.3840 -0.0400 0.169 Uiso 1 1 calc R A 4
C39 C 0.2293(4) 0.3616(16) 0.0773(10) 0.157(4) Uani 1 1 d U A 4
H39A H 0.2284 0.4594 0.0741 0.188 Uiso 1 1 calc R A 4
H39B H 0.2467 0.3365 0.1278 0.188 Uiso 1 1 calc R A 4
C40 C 0.1870(3) 0.3098(14) 0.0903(9) 0.126(3) Uani 1 1 d U A 4
H40A H 0.1849 0.2597 0.1458 0.152 Uiso 1 1 calc R A 4
H40B H 0.1665 0.3826 0.0910 0.152 Uiso 1 1 calc R A 4
O3 O 0.3162(7) 0.056(4) 0.018(3) 0.210(13) Uiso 0.49(3) 1 d PD B 1
C41 C 0.3416(10) 0.088(4) 0.088(3) 0.207(19) Uiso 0.49(3) 1 d PD B 1
H41A H 0.3322 0.0452 0.1423 0.249 Uiso 0.49(3) 1 calc PR B 1
H41B H 0.3430 0.1853 0.0969 0.249 Uiso 0.49(3) 1 calc PR B 1
C42 C 0.3827(9) 0.033(5) 0.057(2) 0.183(16) Uiso 0.49(3) 1 d PD B 1
H42A H 0.4054 0.0926 0.0754 0.220 Uiso 0.49(3) 1 calc PR B 1
H42B H 0.3874 -0.0550 0.0838 0.220 Uiso 0.49(3) 1 calc PR B 1
C43 C 0.3821(9) 0.021(4) -0.041(2) 0.161(14) Uiso 0.49(3) 1 d PD B 1
H43A H 0.3939 0.0994 -0.0711 0.193 Uiso 0.49(3) 1 calc PR B 1
H43B H 0.3957 -0.0608 -0.0625 0.193 Uiso 0.49(3) 1 calc PR B 1
C44 C 0.3357(10) 0.015(5) -0.047(2) 0.194(18) Uiso 0.49(3) 1 d PD B 1
H44A H 0.3269 0.0661 -0.0991 0.233 Uiso 0.49(3) 1 calc PR B 1
H44B H 0.3276 -0.0787 -0.0576 0.233 Uiso 0.49(3) 1 calc PR B 1
O3' O 0.3183(8) -0.050(4) 0.001(3) 0.230(14) Uiso 0.51(3) 1 d PD B 2
C41' C 0.3522(11) -0.041(4) -0.055(2) 0.181(16) Uiso 0.51(3) 1 d PD B 2
H41C H 0.3519 0.0428 -0.0886 0.217 Uiso 0.51(3) 1 calc PR B 2
H41D H 0.3537 -0.1168 -0.0954 0.217 Uiso 0.51(3) 1 calc PR B 2
C42' C 0.3873(8) -0.043(3) 0.011(2) 0.157(12) Uiso 0.51(3) 1 d PD B 2
H42C H 0.3966 -0.1352 0.0214 0.188 Uiso 0.51(3) 1 calc PR B 2
H42D H 0.4111 0.0089 -0.0107 0.188 Uiso 0.51(3) 1 calc PR B 2
C43' C 0.3715(10) 0.016(4) 0.096(2) 0.198(18) Uiso 0.51(3) 1 d PD B 2
H43C H 0.3842 -0.0239 0.1487 0.237 Uiso 0.51(3) 1 calc PR B 2
H43D H 0.3741 0.1141 0.0981 0.237 Uiso 0.51(3) 1 calc PR B 2
C44' C 0.3281(9) -0.030(4) 0.080(2) 0.178(16) Uiso 0.51(3) 1 d PD B 2
H44C H 0.3237 -0.1134 0.1124 0.214 Uiso 0.51(3) 1 calc PR B 2
H44D H 0.3088 0.0366 0.1040 0.214 Uiso 0.51(3) 1 calc PR B 2

loop_
_atom_site_aniso_label
_atom_site_aniso_U_11
_atom_site_aniso_U_22
_atom_site_aniso_U_33
_atom_site_aniso_U_23
_atom_site_aniso_U_13
_atom_site_aniso_U_12
Li1 0.051(6) 0.044(7) 0.048(7) -0.001(5) -0.003(5) 0.010(5)
Li2 0.048(6) 0.079(9) 0.047(7) 0.006(7) 0.006(6) 0.002(6)
N1 0.051(3) 0.051(4) 0.034(3) -0.002(3) 0.004(2) 0.007(3)
N2 0.047(3) 0.057(4) 0.035(3) -0.002(3) -0.002(2) 0.008(3)
N3 0.054(3) 0.050(4) 0.030(3) -0.011(3) -0.001(2) 0.008(3)
N4 0.042(3) 0.053(4) 0.030(3) 0.000(3) 0.000(2) 0.008(3)
O1 0.049(3) 0.073(4) 0.070(3) -0.026(3) 0.007(2) -0.008(2)
O2 0.057(3) 0.091(4) 0.084(4) -0.043(3) 0.015(3) -0.023(3)
Si1 0.0511(11) 0.0626(14) 0.0356(9) -0.0040(9) 0.0001(9) 0.0001(10)
Si2 0.0484(10) 0.0550(13) 0.0418(9) -0.0007(10) -0.0044(9) 0.0102(9)
C1 0.038(4) 0.051(5) 0.039(4) -0.009(3) 0.003(3) 0.000(3)
C2 0.066(5) 0.055(5) 0.039(4) -0.008(4) 0.003(3) 0.009(4)
C3 0.092(6) 0.056(6) 0.062(5) -0.015(4) 0.003(4) 0.003(5)
C4 0.204(14) 0.057(6) 0.071(7) -0.020(5) 0.006(8) 0.020(8)
C5 0.139(11) 0.126(12) 0.087(8) -0.013(8) 0.032(8) 0.054(10)
C6 0.094(8) 0.132(11) 0.100(9) -0.008(8) 0.029(7) 0.060(8)
C7 0.055(5) 0.105(8) 0.065(5) -0.010(5) 0.014(4) 0.021(5)
C8 0.044(4) 0.048(4) 0.040(4) -0.010(3) 0.004(3) 0.006(3)
C9 0.060(5) 0.076(6) 0.055(4) 0.015(4) -0.008(4) 0.003(4)
C10 0.080(6) 0.074(6) 0.051(5) 0.011(4) -0.005(4) 0.004(4)
C11 0.090(6) 0.076(6) 0.058(5) -0.007(5) -0.019(4) 0.027(5)
C12 0.072(6) 0.087(7) 0.076(6) 0.001(5) -0.026(5) 0.001(5)
C13 0.052(4) 0.062(5) 0.067(5) 0.005(4) -0.012(4) -0.004(4)
C14 0.065(5) 0.124(8) 0.047(5) 0.009(5) 0.004(4) -0.007(5)
C15 0.111(7) 0.073(6) 0.054(5) 0.011(4) -0.001(5) -0.001(5)
C16 0.070(5) 0.107(8) 0.055(5) -0.015(5) -0.002(4) -0.006(5)
C17 0.034(3) 0.050(4) 0.035(4) -0.009(3) 0.004(3) -0.005(3)
C18 0.044(4) 0.041(5) 0.037(3) -0.007(3) 0.002(3) 0.003(3)
C19 0.056(4) 0.050(5) 0.057(4) -0.007(4) 0.016(3) 0.006(4)
C20 0.071(5) 0.074(6) 0.053(5) -0.008(4) 0.024(4) 0.013(5)
C21 0.087(6) 0.069(6) 0.057(5) -0.016(4) 0.013(5) 0.022(5)
C22 0.098(7) 0.039(5) 0.090(7) -0.013(4) 0.010(5) -0.001(5)
C23 0.060(4) 0.052(5) 0.055(4) -0.014(4) 0.007(4) -0.003(4)
C24 0.052(4) 0.059(5) 0.035(4) -0.007(3) 0.002(3) 0.013(4)
C25 0.072(5) 0.115(8) 0.042(4) 0.015(5) 0.004(4) -0.017(5)
C26 0.087(7) 0.135(9) 0.042(5) 0.027(5) 0.013(4) 0.009(6)
C27 0.088(7) 0.127(9) 0.048(5) 0.029(5) -0.011(4) -0.008(6)
C28 0.095(7) 0.152(11) 0.062(6) -0.002(7) -0.023(5) -0.024(7)
C29 0.066(5) 0.112(7) 0.049(5) 0.003(5) -0.014(4) -0.029(5)
C30 0.064(5) 0.070(6) 0.049(4) -0.005(4) -0.010(3) 0.011(4)
C31 0.094(6) 0.053(5) 0.070(6) 0.021(4) -0.016(4) -0.003(5)
C32 0.068(5) 0.115(7) 0.055(5) -0.003(5) -0.010(4) 0.032(5)
C33 0.077(6) 0.078(6) 0.093(7) -0.049(6) 0.009(5) -0.013(5)
C34 0.086(6) 0.112(7) 0.088(7) -0.034(6) -0.009(6) -0.018(6)
C35 0.071(6) 0.129(9) 0.073(6) -0.001(6) 0.000(5) -0.029(6)
C36 0.052(5) 0.103(8) 0.080(6) -0.022(5) 0.012(4) -0.007(5)
C37 0.074(5) 0.132(7) 0.109(6) -0.044(5) 0.029(5) -0.036(5)
C38 0.083(6) 0.189(8) 0.151(8) -0.060(7) 0.019(6) -0.031(6)
C39 0.094(6) 0.211(8) 0.165(8) -0.097(7) 0.008(6) -0.037(6)
C40 0.095(6) 0.165(7) 0.120(7) -0.079(6) 0.015(5) -0.035(6)

loop_
_atom_type_symbol
_atom_type_description
_atom_type_scat_dispersion_real
_atom_type_scat_dispersion_imag
_atom_type_scat_source
C C 0.0033 0.0016 'International Tables Vol C Tables 4.2.6.8 and 6.1.1.4'
H H 0.0000 0.0000 'International Tables Vol C Tables 4.2.6.8 and 6.1.1.4'
Li Li -0.0003 0.0001 'International Tables Vol C Tables 4.2.6.8 and 6.1.1.4'
N N 0.0061 0.0033 'International Tables Vol C Tables 4.2.6.8 and 6.1.1.4'
Si Si 0.0817 0.0704 'International Tables Vol C Tables 4.2.6.8 and 6.1.1.4'
O O 0.0106 0.0060 'International Tables Vol C Tables 4.2.6.8 and 6.1.1.4'

loop_
_geom_angle_atom_site_label_1
_geom_angle_atom_site_label_2
_geom_angle_atom_site_label_3
_geom_angle
O1 Li1 N3 115.7(6)
O1 Li1 N1 117.5(6)
N3 Li1 N1 122.8(6)
O1 Li1 N4 111.1(5)
N3 Li1 N4 66.2(4)
N1 Li1 N4 110.8(5)
O1 Li1 C17 112.9(5)
N3 Li1 C17 33.4(3)
N1 Li1 C17 127.7(6)
N4 Li1 C17 33.6(3)
O1 Li1 Li2 135.7(6)
N3 Li1 Li2 97.1(6)
N1 Li1 Li2 56.1(4)
N4 Li1 Li2 54.7(4)
C17 Li1 Li2 78.4(5)
O2 Li2 N2 112.6(6)
O2 Li2 N4 114.4(6)
N2 Li2 N4 128.9(6)
O2 Li2 N1 114.4(6)
N2 Li2 N1 66.5(4)
N4 Li2 N1 109.6(5)
O2 Li2 C1 112.0(5)
N2 Li2 C1 34.6(3)
N4 Li2 C1 130.9(6)
N1 Li2 C1 33.0(3)
O2 Li2 Li1 136.2(7)
N2 Li2 Li1 100.2(6)
N4 Li2 Li1 56.0(4)
N1 Li2 Li1 53.6(4)
C1 Li2 Li1 79.5(5)
O2 Li2 Si2 112.2(5)
N2 Li2 Si2 109.3(5)
N4 Li2 Si2 32.4(2)
N1 Li2 Si2 130.5(5)
C1 Li2 Si2 132.2(5)
Li1 Li2 Si2 81.2(4)
C1 N1 C8 118.1(6)
C1 N1 Li1 128.4(5)
C8 N1 Li1 108.9(5)
C1 N1 Li2 81.5(5)
C8 N1 Li2 145.9(5)
Li1 N1 Li2 70.3(4)
C1 N2 Si1 131.1(5)
C1 N2 Li2 88.2(5)
Si1 N2 Li2 138.9(5)
C17 N3 C24 122.0(5)
C17 N3 Li1 89.5(5)
C24 N3 Li1 145.8(6)
C17 N4 Si2 128.8(5)
C17 N4 Li2 121.6(5)
Si2 N4 Li2 105.1(4)
C17 N4 Li1 81.9(5)
Si2 N4 Li1 137.7(4)
Li2 N4 Li1 69.3(5)
C36 O1 C33 107.8(5)
C36 O1 Li1 123.8(6)
C33 O1 Li1 124.5(6)
C37 O2 C40 109.2(7)
C37 O2 Li2 126.4(6)
C40 O2 Li2 123.7(7)
N2 Si1 C15 107.8(3)
N2 Si1 C16 111.3(3)
C15 Si1 C16 108.7(4)
N2 Si1 C14 117.2(3)
C15 Si1 C14 104.9(4)
C16 Si1 C14 106.7(4)
N4 Si2 C30 106.0(3)
N4 Si2 C32 118.8(3)
C30 Si2 C32 105.4(4)
N4 Si2 C31 109.7(3)
C30 Si2 C31 109.4(4)
C32 Si2 C31 107.2(4)
N4 Si2 Li2 42.4(3)
C30 Si2 Li2 85.4(3)
C32 Si2 Li2 161.1(3)
C31 Si2 Li2 82.9(3)
N1 C1 N2 119.7(6)
N1 C1 C2 122.6(6)
N2 C1 C2 117.5(6)
N1 C1 Li2 65.5(5)
N2 C1 Li2 57.2(4)
C2 C1 Li2 158.2(6)
C7 C2 C3 118.5(7)
C7 C2 C1 122.3(7)
C3 C2 C1 119.2(7)
C2 C3 C4 117.9(9)
C2 C3 H3 121.0
C4 C3 H3 121.0
C5 C4 C3 120.9(11)
C5 C4 H4 119.6
C3 C4 H4 119.6
C6 C5 C4 120.7(11)
C6 C5 H5 119.7
C4 C5 H5 119.7
C5 C6 C7 119.5(12)
C5 C6 H6 120.2
C7 C6 H6 120.2
C6 C7 C2 122.5(10)
C6 C7 H7 118.8
C2 C7 H7 118.8
N1 C8 C9 111.8(5)
N1 C8 C13 110.4(6)
C9 C8 C13 110.3(6)
N1 C8 H8 108.1
C9 C8 H8 108.1
C13 C8 H8 108.1
C8 C9 C10 113.7(6)
C8 C9 H9A 108.8
C10 C9 H9A 108.8
C8 C9 H9B 108.8
C10 C9 H9B 108.8
H9A C9 H9B 107.7
C11 C10 C9 111.3(7)
C11 C10 H10A 109.4
C9 C10 H10A 109.4
C11 C10 H10B 109.4
C9 C10 H10B 109.4
H10A C10 H10B 108.0
C10 C11 C12 110.9(7)
C10 C11 H11A 109.5
C12 C11 H11A 109.5
C10 C11 H11B 109.5
C12 C11 H11B 109.5
H11A C11 H11B 108.1
C11 C12 C13 111.1(7)
C11 C12 H12A 109.4
C13 C12 H12A 109.4
C11 C12 H12B 109.4
C13 C12 H12B 109.4
H12A C12 H12B 108.0
C8 C13 C12 110.8(6)
C8 C13 H13A 109.5
C12 C13 H13A 109.5
C8 C13 H13B 109.5
C12 C13 H13B 109.5
H13A C13 H13B 108.1
N3 C17 N4 119.5(6)
N3 C17 C18 121.5(5)
N4 C17 C18 118.9(6)
N3 C17 Li1 57.1(4)
N4 C17 Li1 64.5(4)
C18 C17 Li1 163.0(5)
C23 C18 C19 117.8(6)
C23 C18 C17 120.7(6)
C19 C18 C17 121.4(6)
C20 C19 C18 121.4(7)
C20 C19 H19 119.3
C18 C19 H19 119.3
C19 C20 C21 120.5(7)
C19 C20 H20 119.7
C21 C20 H20 119.7
C22 C21 C20 118.9(8)
C22 C21 H21 120.5
C20 C21 H21 120.5
C21 C22 C23 120.8(8)
C21 C22 H22 119.6
C23 C22 H22 119.6
C18 C23 C22 120.4(7)
C18 C23 H23 119.8
C22 C23 H23 119.8
N3 C24 C29 110.2(6)
N3 C24 C25 108.6(6)
C29 C24 C25 110.5(6)
N3 C24 H24 109.2
C29 C24 H24 109.2
C25 C24 H24 109.2
C24 C25 C26 112.9(7)
C24 C25 H25A 109.0
C26 C25 H25A 109.0
C24 C25 H25B 109.0
C26 C25 H25B 109.0
H25A C25 H25B 107.8
C27 C26 C25 109.6(7)
C27 C26 H26A 109.7
C25 C26 H26A 109.7
C27 C26 H26B 109.7
C25 C26 H26B 109.7
H26A C26 H26B 108.2
C26 C27 C28 111.8(8)
C26 C27 H27A 109.3
C28 C27 H27A 109.3
C26 C27 H27B 109.3
C28 C27 H27B 109.3
H27A C27 H27B 107.9
C27 C28 C29 110.8(8)
C27 C28 H28A 109.5
C29 C28 H28A 109.5
C27 C28 H28B 109.5
C29 C28 H28B 109.5
H28A C28 H28B 108.1
C24 C29 C28 113.1(7)
C24 C29 H29A 109.0
C28 C29 H29A 109.0
C24 C29 H29B 109.0
C28 C29 H29B 109.0
H29A C29 H29B 107.8
O1 C33 C34 109.4(7)
O1 C33 H33A 109.8
C34 C33 H33A 109.8
O1 C33 H33B 109.8
C34 C33 H33B 109.8
H33A C33 H33B 108.2
C33 C34 C35 103.2(7)
C33 C34 H34A 111.1
C35 C34 H34A 111.1
C33 C34 H34B 111.1
C35 C34 H34B 111.1
H34A C34 H34B 109.1
C36 C35 C34 102.3(7)
C36 C35 H35A 111.3
C34 C35 H35A 111.3
C36 C35 H35B 111.3
C34 C35 H35B 111.3
H35A C35 H35B 109.2
O1 C36 C35 108.3(7)
O1 C36 H36A 110.0
C35 C36 H36A 110.0
O1 C36 H36B 110.0
C35 C36 H36B 110.0
H36A C36 H36B 108.4
O2 C37 C38 109.6(9)
O2 C37 H37A 109.7
C38 C37 H37A 109.7
O2 C37 H37B 109.7
C38 C37 H37B 109.7
H37A C37 H37B 108.2
C39 C38 C37 106.5(10)
C39 C38 H38A 110.4
C37 C38 H38A 110.4
C39 C38 H38B 110.4
C37 C38 H38B 110.4
H38A C38 H38B 108.6
C38 C39 C40 110.8(10)
C38 C39 H39A 109.5
C40 C39 H39A 109.5
C38 C39 H39B 109.5
C40 C39 H39B 109.5
H39A C39 H39B 108.1
O2 C40 C39 103.9(9)
O2 C40 H40A 111.0
C39 C40 H40A 111.0
O2 C40 H40B 111.0
C39 C40 H40B 111.0
H40A C40 H40B 109.0
C44 O3 C41 113(2)
O3 C41 C42 101(2)
O3 C41 H41A 111.5
C42 C41 H41A 111.5
O3 C41 H41B 111.5
C42 C41 H41B 111.5
H41A C41 H41B 109.3
C43 C42 C41 109(2)
C43 C42 H42A 109.9
C41 C42 H42A 109.8
C43 C42 H42B 109.9
C41 C42 H42B 109.8
H42A C42 H42B 108.3
C44 C43 C42 94(2)
C44 C43 H43A 112.9
C42 C43 H43A 112.9
C44 C43 H43B 112.9
C42 C43 H43B 112.8
H43A C43 H43B 110.3
O3 C44 C43 116(3)
O3 C44 H44A 108.3
C43 C44 H44A 108.3
O3 C44 H44B 108.3
C43 C44 H44B 108.3
H44A C44 H44B 107.4
C44' O3' C41' 112(2)
O3' C41' C42' 100(2)
O3' C41' H41C 111.7
C42' C41' H41C 111.7
O3' C41' H41D 111.7
C42' C41' H41D 111.7
H41C C41' H41D 109.4
C43' C42' C41' 108(2)
C43' C42' H42C 110.1
C41' C42' H42C 110.1
C43' C42' H42D 110.1
C41' C42' H42D 110.1
H42C C42' H42D 108.4
C44' C43' C42' 93(2)
C44' C43' H43C 113.1
C42' C43' H43C 113.2
C44' C43' H43D 113.1
C42' C43' H43D 113.1
H43C C43' H43D 110.5
O3' C44' C43' 116(3)
O3' C44' H44C 108.2
C43' C44' H44C 108.2
O3' C44' H44D 108.2
C43' C44' H44D 108.2
H44C C44' H44D 107.3

loop_
_geom_bond_atom_site_label_1
_geom_bond_atom_site_label_2
_geom_bond_distance
Li1 O1 1.904(12)
Li1 N3 2.021(12)
Li1 N1 2.118(12)
Li1 N4 2.194(12)
Li1 C17 2.407(13)
Li1 Li2 2.477(16)
Li2 O2 1.915(13)
Li2 N2 1.996(14)
Li2 N4 2.162(12)
Li2 N1 2.184(14)
Li2 C1 2.374(14)
Li2 Si2 3.092(11)
N1 C1 1.306(8)
N1 C8 1.482(8)
N2 C1 1.349(9)
N2 Si1 1.709(6)
N3 C17 1.325(8)
N3 C24 1.465(8)
N4 C17 1.346(8)
N4 Si2 1.717(5)
O1 C36 1.411(8)
O1 C33 1.429(9)
O2 C37 1.399(10)
O2 C40 1.422(11)
Si1 C15 1.862(9)
Si1 C16 1.869(8)
Si1 C14 1.879(8)
Si2 C30 1.868(8)
Si2 C32 1.873(8)
Si2 C31 1.884(8)
C1 C2 1.507(9)
C2 C7 1.369(10)
C2 C3 1.374(11)
C3 C4 1.408(13)
C3 H3 0.9400
C4 C5 1.363(17)
C4 H4 0.9400
C5 C6 1.319(16)
C5 H5 0.9400
C6 C7 1.365(12)
C6 H6 0.9400
C7 H7 0.9400
C8 C9 1.505(10)
C8 C13 1.522(9)
C8 H8 0.9900
C9 C10 1.538(10)
C9 H9A 0.9800
C9 H9B 0.9800
C10 C11 1.520(11)
C10 H10A 0.9800
C10 H10B 0.9800
C11 C12 1.523(12)
C11 H11A 0.9800
C11 H11B 0.9800
C12 C13 1.530(11)
C12 H12A 0.9800
C12 H12B 0.9800
C13 H13A 0.9800
C13 H13B 0.9800
C14 H14A 0.9700
C14 H14B 0.9700
C14 H14C 0.9700
C15 H15A 0.9700
C15 H15B 0.9700
C15 H15C 0.9700
C16 H16A 0.9700
C16 H16B 0.9700
C16 H16C 0.9700
C17 C18 1.517(9)
C18 C23 1.364(9)
C18 C19 1.399(9)
C19 C20 1.364(10)
C19 H19 0.9400
C20 C21 1.377(11)
C20 H20 0.9400
C21 C22 1.360(11)
C21 H21 0.9400
C22 C23 1.405(10)
C22 H22 0.9400
C23 H23 0.9400
C24 C29 1.494(10)
C24 C25 1.514(11)
C24 H24 0.9900
C25 C26 1.547(10)
C25 H25A 0.9800
C25 H25B 0.9800
C26 C27 1.489(12)
C26 H26A 0.9800
C26 H26B 0.9800
C27 C28 1.496(14)
C27 H27A 0.9800
C27 H27B 0.9800
C28 C29 1.548(12)
C28 H28A 0.9800
C28 H28B 0.9800
C29 H29A 0.9800
C29 H29B 0.9800
C30 H30A 0.9700
C30 H30B 0.9700
C30 H30C 0.9700
C31 H31A 0.9700
C31 H31B 0.9700
C31 H31C 0.9700
C32 H32A 0.9700
C32 H32B 0.9700
C32 H32C 0.9700
C33 C34 1.455(11)
C33 H33A 0.9800
C33 H33B 0.9800
C34 C35 1.534(13)
C34 H34A 0.9800
C34 H34B 0.9800
C35 C36 1.479(11)
C35 H35A 0.9800
C35 H35B 0.9800
C36 H36A 0.9800
C36 H36B 0.9800
C37 C38 1.410(13)
C37 H37A 0.9800
C37 H37B 0.9800
C38 C39 1.381(16)
C38 H38A 0.9800
C38 H38B 0.9800
C39 C40 1.464(14)
C39 H39A 0.9800
C39 H39B 0.9800
C40 H40A 0.9800
C40 H40B 0.9800
O3 C44 1.24(3)
O3 C41 1.37(3)
C41 C42 1.502(10)
C41 H41A 0.9800
C41 H41B 0.9800
C42 C43 1.498(10)
C42 H42A 0.9800
C42 H42B 0.9800
C43 C44 1.490(10)
C43 H43A 0.9800
C43 H43B 0.9800
C44 H44A 0.9800
C44 H44B 0.9800
O3' C44' 1.25(3)
O3' C41' 1.38(3)
C41' C42' 1.508(14)
C41' H41C 0.9800
C41' H41D 0.9800
C42' C43' 1.501(14)
C42' H42C 0.9800
C42' H42D 0.9800
C43' C44' 1.489(14)
C43' H43C 0.9800
C43' H43D 0.9800
C44' H44C 0.9800
C44' H44D 0.9800
